data_1543880
loop_
_publ_author_name
'Liu, Yingjie'
'Ma, Suqian'
'Xu, Bin'
'Tian, Wenjing'

_publ_section_title
;
 Construction and function of a highly efficient supramolecular
 luminescent system.
;
_journal_name_full 'Faraday discussions'
_journal_page_first 219
_journal_page_last 229
_journal_paper_doi 10.1039/c6fd00166a
_journal_volume 196
_journal_year 2017
_chemical_formula_moiety 'C28 H20 N2, 2(C6 F3 I3)'
_chemical_formula_sum 'C40 H20 F6 I6 N2'
_chemical_formula_weight 1403.98
_chemical_name_common 4FI-2
_chemical_name_systematic 'BP4VA FI-2'
_chemical_properties_physical ', Efflorescent'
_space_group_IT_number 2
_symmetry_cell_setting triclinic
_symmetry_space_group_name_Hall '-P 1'
_symmetry_space_group_name_H-M 'P -1'
_atom_sites_solution_hydrogens geom
_atom_sites_solution_primary direct
_atom_sites_solution_secondary difmap
_audit_creation_method SHELXL-97
_audit_update_record
;
2016-06-21 deposited with the CCDC.
2016-08-09 downloaded from the CCDC.
;
_cell_angle_alpha 109.15(3)
_cell_angle_beta 96.00(3)
_cell_angle_gamma 93.79(3)
_cell_formula_units_Z 1
_cell_length_a 5.1420(10)
_cell_length_b 12.724(3)
_cell_length_c 16.436(3)
_cell_measurement_reflns_used 8669
_cell_measurement_temperature 293(2)
_cell_measurement_theta_max 27.67
_cell_measurement_theta_min 3.22
_cell_volume 1004.5(4)
_computing_cell_refinement RAPID-AUTO
_computing_data_collection 'RAPID-AUTO (Rigaku Corporation, 1998)'
_computing_data_reduction 'CrystalStructure (Rigaku/MSC and Rigaku Corporation, 2002)'
_computing_molecular_graphics 'SHELXTL (Sheldrick, 2008)'
_computing_publication_material SHELXL-97
_computing_structure_refinement 'SHELXL-97 (Sheldrick, 2008)'
_computing_structure_solution 'SHELXS-97 (Sheldrick, 2008)'
_diffrn_ambient_temperature 293(2)
_diffrn_measured_fraction_theta_full 0.981
_diffrn_measured_fraction_theta_max 0.981
_diffrn_measurement_device_type 'Rigaku RAXIS-RAPID'
_diffrn_measurement_method '\w scans'
_diffrn_radiation_monochromator graphite
_diffrn_radiation_source 'fine-focus sealed tube'
_diffrn_radiation_type MoK\a
_diffrn_radiation_wavelength 0.71073
_diffrn_reflns_av_R_equivalents 0.0224
_diffrn_reflns_av_sigmaI/netI 0.0296
_diffrn_reflns_limit_h_max 6
_diffrn_reflns_limit_h_min -6
_diffrn_reflns_limit_k_max 16
_diffrn_reflns_limit_k_min -16
_diffrn_reflns_limit_l_max 21
_diffrn_reflns_limit_l_min -21
_diffrn_reflns_number 9853
_diffrn_reflns_theta_full 27.48
_diffrn_reflns_theta_max 27.48
_diffrn_reflns_theta_min 3.21
_exptl_absorpt_coefficient_mu 4.699
_exptl_absorpt_correction_T_max 0.6260
_exptl_absorpt_correction_T_min 0.5591
_exptl_absorpt_correction_type multi-scan
_exptl_crystal_colour yellow
_exptl_crystal_density_diffrn 2.321
_exptl_crystal_density_method 'not measured'
_exptl_crystal_description block
_exptl_crystal_F_000 646
_exptl_crystal_preparation ', Luminescent'
_exptl_crystal_recrystallization_method 'Re-crystallisation from solvent'
_exptl_crystal_size_max 0.14
_exptl_crystal_size_mid 0.12
_exptl_crystal_size_min 0.11
_refine_diff_density_max 1.590
_refine_diff_density_min -0.922
_refine_diff_density_rms 0.105
_refine_ls_extinction_method none
_refine_ls_goodness_of_fit_ref 1.065
_refine_ls_hydrogen_treatment constr
_refine_ls_matrix_type full
_refine_ls_number_parameters 244
_refine_ls_number_reflns 4537
_refine_ls_number_restraints 0
_refine_ls_restrained_S_all 1.065
_refine_ls_R_factor_all 0.0447
_refine_ls_R_factor_gt 0.0354
_refine_ls_shift/su_max 0.002
_refine_ls_shift/su_mean 0.000
_refine_ls_structure_factor_coef Fsqd
_refine_ls_weighting_details 'calc w=1/[\s^2^(Fo^2^)+(0.0279P)^2^+2.1660P] where P=(Fo^2^+2Fc^2^)/3'
_refine_ls_weighting_scheme calc
_refine_ls_wR_factor_gt 0.0787
_refine_ls_wR_factor_ref 0.0815
_reflns_number_gt 3719
_reflns_number_total 4537
_reflns_threshold_expression >2sigma(I)
_cod_data_source_file c6fd00166a2.cif
_cod_data_source_block 3f3i-4-2
_cod_depositor_comments 'Adding full bibliography for 1543879--1543880.cif.'
_cod_database_code 1543880
_solvent_exptl_crystal_recrystallization_method 'THF and ethanol'

loop_
_symmetry_equiv_pos_as_xyz
'x, y, z'
'-x, -y, -z'

loop_
_atom_site_label
_atom_site_type_symbol
_atom_site_fract_x
_atom_site_fract_y
_atom_site_fract_z
_atom_site_U_iso_or_equiv
_atom_site_adp_type
_atom_site_occupancy
_atom_site_symmetry_multiplicity
_atom_site_calc_flag
_atom_site_refinement_flags
C1 C 0.2729(8) 0.9376(4) 0.2501(3) 0.0413(10) Uani 1 1 d .
C2 C 0.1110(9) 0.8629(4) 0.2724(3) 0.0449(10) Uani 1 1 d .
C3 C -0.0896(9) 0.7984(4) 0.2090(3) 0.0434(10) Uani 1 1 d .
C4 C -0.1329(8) 0.8058(4) 0.1271(3) 0.0396(9) Uani 1 1 d .
C5 C 0.0357(9) 0.8824(4) 0.1094(3) 0.0417(10) Uani 1 1 d .
C6 C 0.2370(9) 0.9504(3) 0.1705(3) 0.0399(9) Uani 1 1 d .
C7 C 0.9277(8) 0.3902(3) 0.4417(2) 0.0330(8) Uani 1 1 d .
C8 C 1.1506(7) 0.4132(3) 0.5087(2) 0.0312(8) Uani 1 1 d .
C9 C 1.3023(9) 0.3232(4) 0.5092(3) 0.0413(10) Uani 1 1 d .
H9 H 1.4508 0.3373 0.5502 0.050 Uiso 1 1 calc R
C10 C 1.2382(10) 0.2192(4) 0.4527(3) 0.0489(11) Uani 1 1 d .
H10 H 1.3410 0.1626 0.4552 0.059 Uiso 1 1 calc R
C11 C 1.0140(10) 0.1952(4) 0.3891(3) 0.0496(11) Uani 1 1 d .
H11 H 0.9677 0.1225 0.3511 0.060 Uiso 1 1 calc R
C12 C 0.8682(8) 0.2766(4) 0.3832(3) 0.0416(10) Uani 1 1 d .
H12 H 0.7243 0.2591 0.3401 0.050 Uiso 1 1 calc R
C13 C 0.7815(7) 0.4764(4) 0.4328(3) 0.0332(8) Uani 1 1 d .
C14 C 0.5565(8) 0.4473(4) 0.3627(3) 0.0382(9) Uani 1 1 d .
H14 H 0.4312 0.3901 0.3607 0.046 Uiso 1 1 calc R
C15 C 0.5163(8) 0.4950(4) 0.3026(3) 0.0408(10) Uani 1 1 d .
H15 H 0.6397 0.5527 0.3041 0.049 Uiso 1 1 calc R
C16 C 0.2894(7) 0.4629(3) 0.2332(3) 0.0342(8) Uani 1 1 d .
C17 C 0.1227(10) 0.3655(4) 0.2131(3) 0.0512(12) Uani 1 1 d .
H17 H 0.1493 0.3164 0.2437 0.061 Uiso 1 1 calc R
C18 C -0.0841(10) 0.3422(5) 0.1468(3) 0.0609(15) Uani 1 1 d .
H18 H -0.1930 0.2760 0.1341 0.073 Uiso 1 1 calc R
C19 C 0.0219(10) 0.4991(4) 0.1190(3) 0.0522(12) Uani 1 1 d .
H19 H -0.0085 0.5457 0.0864 0.063 Uiso 1 1 calc R
C20 C 0.2330(10) 0.5306(4) 0.1844(3) 0.0510(12) Uani 1 1 d .
H20 H 0.3375 0.5975 0.1956 0.061 Uiso 1 1 calc R
F1 F 0.4735(6) 0.9997(2) 0.31013(18) 0.0593(8) Uani 1 1 d .
F2 F -0.2530(6) 0.7277(3) 0.2299(2) 0.0632(8) Uani 1 1 d .
F3 F 0.0005(6) 0.8929(3) 0.03096(18) 0.0593(8) Uani 1 1 d .
I1 I 0.15920(10) 0.84894(4) 0.39530(3) 0.08026(15) Uani 1 1 d .
I2 I -0.43853(6) 0.70518(3) 0.03258(2) 0.04692(10) Uani 1 1 d .
I3 I 0.47441(8) 1.06804(3) 0.14130(3) 0.06635(13) Uani 1 1 d .
N1 N -0.1387(7) 0.4069(3) 0.1002(3) 0.0485(10) Uani 1 1 d .

loop_
_atom_site_aniso_label
_atom_site_aniso_U_11
_atom_site_aniso_U_22
_atom_site_aniso_U_33
_atom_site_aniso_U_23
_atom_site_aniso_U_13
_atom_site_aniso_U_12
C1 0.037(2) 0.044(2) 0.035(2) 0.0069(19) -0.0025(18) -0.0009(19)
C2 0.047(2) 0.052(3) 0.035(2) 0.017(2) -0.0022(19) 0.002(2)
C3 0.038(2) 0.045(2) 0.045(3) 0.014(2) 0.0019(19) 0.0008(19)
C4 0.034(2) 0.039(2) 0.040(2) 0.0073(18) -0.0048(17) 0.0051(17)
C5 0.046(2) 0.044(2) 0.035(2) 0.0132(19) -0.0011(19) 0.011(2)
C6 0.042(2) 0.035(2) 0.040(2) 0.0095(18) 0.0036(19) -0.0002(18)
C7 0.0318(19) 0.042(2) 0.0241(18) 0.0119(16) 0.0001(15) -0.0005(17)
C8 0.0300(18) 0.042(2) 0.0244(18) 0.0163(16) 0.0004(15) 0.0013(16)
C9 0.039(2) 0.053(3) 0.034(2) 0.019(2) -0.0016(18) 0.0077(19)
C10 0.053(3) 0.046(3) 0.050(3) 0.019(2) 0.001(2) 0.011(2)
C11 0.051(3) 0.042(2) 0.046(3) 0.006(2) -0.001(2) 0.001(2)
C12 0.036(2) 0.045(2) 0.037(2) 0.0087(19) -0.0067(18) 0.0000(19)
C13 0.0276(18) 0.046(2) 0.0271(19) 0.0167(17) -0.0025(15) -0.0009(17)
C14 0.032(2) 0.048(2) 0.032(2) 0.0137(18) -0.0048(17) -0.0004(18)
C15 0.037(2) 0.050(2) 0.033(2) 0.0185(19) -0.0107(18) -0.0078(19)
C16 0.0291(18) 0.042(2) 0.0286(19) 0.0122(17) -0.0053(16) -0.0008(16)
C17 0.056(3) 0.054(3) 0.045(3) 0.029(2) -0.012(2) -0.011(2)
C18 0.056(3) 0.071(3) 0.052(3) 0.030(3) -0.019(2) -0.027(3)
C19 0.060(3) 0.050(3) 0.045(3) 0.020(2) -0.016(2) 0.007(2)
C20 0.055(3) 0.044(2) 0.049(3) 0.021(2) -0.024(2) -0.013(2)
F1 0.0569(17) 0.0610(17) 0.0440(16) 0.0061(13) -0.0139(13) -0.0133(14)
F2 0.0593(17) 0.0701(19) 0.0595(19) 0.0268(16) 0.0032(15) -0.0170(15)
F3 0.0688(19) 0.0680(18) 0.0415(15) 0.0256(14) -0.0081(14) -0.0015(15)
I1 0.1042(3) 0.0964(3) 0.0414(2) 0.0330(2) -0.0065(2) -0.0054(3)
I2 0.03625(15) 0.05043(18) 0.04395(17) 0.00723(13) -0.00910(12) 0.00197(12)
I3 0.0773(3) 0.0526(2) 0.0684(3) 0.02410(18) 0.00747(19) -0.01338(18)
N1 0.039(2) 0.058(2) 0.039(2) 0.0094(18) -0.0120(16) 0.0002(18)

loop_
_atom_type_symbol
_atom_type_description
_atom_type_scat_dispersion_real
_atom_type_scat_dispersion_imag
_atom_type_scat_source
C C 0.0033 0.0016 'International Tables Vol C Tables 4.2.6.8 and 6.1.1.4'
H H 0.0000 0.0000 'International Tables Vol C Tables 4.2.6.8 and 6.1.1.4'
F F 0.0171 0.0103 'International Tables Vol C Tables 4.2.6.8 and 6.1.1.4'
I I -0.4742 1.8119 'International Tables Vol C Tables 4.2.6.8 and 6.1.1.4'
N N 0.0061 0.0033 'International Tables Vol C Tables 4.2.6.8 and 6.1.1.4'

loop_
_geom_angle_atom_site_label_1
_geom_angle_atom_site_label_2
_geom_angle_atom_site_label_3
_geom_angle
_geom_angle_site_symmetry_1
_geom_angle_site_symmetry_3
F1 C1 C6 119.5(4) . .
F1 C1 C2 118.0(4) . .
C6 C1 C2 122.5(4) . .
C1 C2 C3 116.9(4) . .
C1 C2 I1 122.0(3) . .
C3 C2 I1 121.1(3) . .
F2 C3 C4 118.7(4) . .
F2 C3 C2 117.8(4) . .
C4 C3 C2 123.4(4) . .
C3 C4 C5 116.6(4) . .
C3 C4 I2 122.0(3) . .
C5 C4 I2 121.4(3) . .
F3 C5 C4 118.8(4) . .
F3 C5 C6 118.6(4) . .
C4 C5 C6 122.6(4) . .
C1 C6 C5 117.9(4) . .
C1 C6 I3 121.4(3) . .
C5 C6 I3 120.7(3) . .
C13 C7 C12 121.8(4) . .
C13 C7 C8 121.0(4) . .
C12 C7 C8 117.2(4) . .
C13 C8 C9 122.8(3) 2_766 .
C13 C8 C7 119.4(4) 2_766 .
C9 C8 C7 117.7(4) . .
C10 C9 C8 122.4(4) . .
C10 C9 H9 118.8 . .
C8 C9 H9 118.8 . .
C9 C10 C11 120.1(4) . .
C9 C10 H10 120.0 . .
C11 C10 H10 120.0 . .
C12 C11 C10 120.6(4) . .
C12 C11 H11 119.7 . .
C10 C11 H11 119.7 . .
C11 C12 C7 122.0(4) . .
C11 C12 H12 119.0 . .
C7 C12 H12 119.0 . .
C7 C13 C8 119.7(3) . 2_766
C7 C13 C14 118.3(4) . .
C8 C13 C14 122.1(4) 2_766 .
C15 C14 C13 126.3(4) . .
C15 C14 H14 116.9 . .
C13 C14 H14 116.9 . .
C14 C15 C16 124.6(4) . .
C14 C15 H15 117.7 . .
C16 C15 H15 117.7 . .
C20 C16 C17 116.2(4) . .
C20 C16 C15 120.8(4) . .
C17 C16 C15 123.0(4) . .
C18 C17 C16 119.0(4) . .
C18 C17 H17 120.5 . .
C16 C17 H17 120.5 . .
N1 C18 C17 124.9(5) . .
N1 C18 H18 117.5 . .
C17 C18 H18 117.5 . .
N1 C19 C20 123.7(5) . .
N1 C19 H19 118.1 . .
C20 C19 H19 118.1 . .
C16 C20 C19 120.2(4) . .
C16 C20 H20 119.9 . .
C19 C20 H20 119.9 . .
C19 N1 C18 116.0(4) . .

loop_
_geom_bond_atom_site_label_1
_geom_bond_atom_site_label_2
_geom_bond_distance
_geom_bond_site_symmetry_2
C1 F1 1.353(5) .
C1 C6 1.365(6) .
C1 C2 1.386(6) .
C2 C3 1.387(6) .
C2 I1 2.076(5) .
C3 F2 1.341(5) .
C3 C4 1.375(6) .
C4 C5 1.383(6) .
C4 I2 2.107(4) .
C5 F3 1.335(5) .
C5 C6 1.387(6) .
C6 I3 2.078(4) .
C7 C13 1.407(6) .
C7 C12 1.441(6) .
C7 C8 1.446(5) .
C8 C13 1.413(6) 2_766
C8 C9 1.430(6) .
C9 C10 1.339(7) .
C9 H9 0.9300 .
C10 C11 1.417(7) .
C10 H10 0.9300 .
C11 C12 1.340(7) .
C11 H11 0.9300 .
C12 H12 0.9300 .
C13 C8 1.413(6) 2_766
C13 C14 1.479(5) .
C14 C15 1.325(6) .
C14 H14 0.9300 .
C15 C16 1.477(5) .
C15 H15 0.9300 .
C16 C20 1.380(6) .
C16 C17 1.383(6) .
C17 C18 1.382(6) .
C17 H17 0.9300 .
C18 N1 1.319(7) .
C18 H18 0.9300 .
C19 N1 1.317(6) .
C19 C20 1.382(6) .
C19 H19 0.9300 .
C20 H20 0.9300 .

loop_
_geom_torsion_atom_site_label_1
_geom_torsion_atom_site_label_2
_geom_torsion_atom_site_label_3
_geom_torsion_atom_site_label_4
_geom_torsion
_geom_torsion_site_symmetry_1
_geom_torsion_site_symmetry_4
F1 C1 C2 C3 -178.6(4) . .
C6 C1 C2 C3 1.3(7) . .
F1 C1 C2 I1 2.5(6) . .
C6 C1 C2 I1 -177.5(4) . .
C1 C2 C3 F2 -178.2(4) . .
I1 C2 C3 F2 0.7(6) . .
C1 C2 C3 C4 0.0(7) . .
I1 C2 C3 C4 178.8(4) . .
F2 C3 C4 C5 178.0(4) . .
C2 C3 C4 C5 -0.1(7) . .
F2 C3 C4 I2 -2.3(6) . .
C2 C3 C4 I2 179.5(4) . .
C3 C4 C5 F3 -179.6(4) . .
I2 C4 C5 F3 0.7(6) . .
C3 C4 C5 C6 -0.9(7) . .
I2 C4 C5 C6 179.4(3) . .
F1 C1 C6 C5 177.6(4) . .
C2 C1 C6 C5 -2.4(7) . .
F1 C1 C6 I3 -2.6(6) . .
C2 C1 C6 I3 177.4(4) . .
F3 C5 C6 C1 -179.1(4) . .
C4 C5 C6 C1 2.2(7) . .
F3 C5 C6 I3 1.1(6) . .
C4 C5 C6 I3 -177.6(3) . .
C13 C7 C8 C13 1.4(6) . 2_766
C12 C7 C8 C13 179.5(4) . 2_766
C13 C7 C8 C9 -175.0(4) . .
C12 C7 C8 C9 3.0(6) . .
C13 C8 C9 C10 -179.1(4) 2_766 .
C7 C8 C9 C10 -2.8(6) . .
C8 C9 C10 C11 0.4(8) . .
C9 C10 C11 C12 1.8(8) . .
C10 C11 C12 C7 -1.4(8) . .
C13 C7 C12 C11 177.0(4) . .
C8 C7 C12 C11 -1.0(7) . .
C12 C7 C13 C8 -179.4(4) . 2_766
C8 C7 C13 C8 -1.4(6) . 2_766
C12 C7 C13 C14 1.8(6) . .
C8 C7 C13 C14 179.8(4) . .
C7 C13 C14 C15 -126.7(5) . .
C8 C13 C14 C15 54.5(6) 2_766 .
C13 C14 C15 C16 179.6(4) . .
C14 C15 C16 C20 166.7(5) . .
C14 C15 C16 C17 -13.4(8) . .
C20 C16 C17 C18 0.3(8) . .
C15 C16 C17 C18 -179.7(5) . .
C16 C17 C18 N1 -0.4(9) . .
C17 C16 C20 C19 -0.7(8) . .
C15 C16 C20 C19 179.3(5) . .
N1 C19 C20 C16 1.4(9) . .
C20 C19 N1 C18 -1.5(8) . .
C17 C18 N1 C19 1.0(9) . .
